data_4037254
loop_
_publ_author_name
'Dostie, Starr'
'Pr\'evost, Michel'
'Mochirian, Philippe'
'Tanveer, Kashif'
'Andrella, Nicholas'
'Rostami, Ariana'
'Tambutet, Guillaume'
'Guindon, Yvan'

_publ_section_title
;
 Diastereoselective Synthesis of C2'-Fluorinated Nucleoside Analogues
 Using an Acyclic Approach.
;
_journal_issue 22
_journal_name_full 'The Journal of organic chemistry'
_journal_page_first 10769
_journal_page_last 10790
_journal_paper_doi 10.1021/acs.joc.6b01845
_journal_volume 81
_journal_year 2016
_chemical_absolute_configuration rmad
_chemical_formula_moiety '4(C12 H17 F N2 O4 S), 0.5(C H4 O)'
_chemical_formula_sum 'C48.5 H70 F4 N8 O16.5 S4'
_chemical_formula_weight 1233.36
_space_group_crystal_system monoclinic
_space_group_IT_number 4
_space_group_name_Hall 'P 2yb'
_space_group_name_H-M_alt 'P 1 21 1'
_atom_sites_solution_hydrogens geom
_atom_sites_solution_primary direct
_audit_creation_date 2016-05-18
_audit_creation_method
;
Olex2 1.2
(compiled 2016.02.19 svn.r3266 for OlexSys, GUI svn.r5155)
;
_cell_angle_alpha 90
_cell_angle_beta 95.3690(10)
_cell_angle_gamma 90
_cell_formula_units_Z 2
_cell_length_a 11.8937(3)
_cell_length_b 14.4166(4)
_cell_length_c 16.4236(4)
_cell_measurement_reflns_used 9606
_cell_measurement_temperature 100
_cell_measurement_theta_max 60.687
_cell_measurement_theta_min 4.205
_cell_volume 2803.75(13)
_computing_cell_refinement 'SAINT v8.34A (Bruker, 2013)'
_computing_data_collection
;
APEX 2 (2013) Bruker AXS Inc., Madison, WI 53719-1173.
;
_computing_data_reduction 'SAINT v8.34A (Bruker, 2013)'
_computing_molecular_graphics 'Olex2 (Dolomanov et al., 2009)'
_computing_publication_material 'Olex2 (Dolomanov et al., 2009)'
_computing_structure_refinement 'XL (Sheldrick, 2008)'
_computing_structure_solution 'XT (Sheldrick, 2015)'
_diffrn_ambient_temperature 100
_diffrn_detector 'CMOS Area detector'
_diffrn_detector_area_resol_mean 10.24
_diffrn_detector_type 'Bruker Photon 100 CMOS Detector'
_diffrn_measured_fraction_theta_full 0.999
_diffrn_measured_fraction_theta_max 0.998
_diffrn_measurement_device 'k-geometry diffractometer'
_diffrn_measurement_device_type 'Bruker Venture Metaljet'
_diffrn_measurement_method '\w and \f scans'
_diffrn_radiation_collimation 'Focusing mirrors'
_diffrn_radiation_monochromator 'Helios MX Mirror Optics'
_diffrn_radiation_probe x-ray
_diffrn_radiation_type GaK\a
_diffrn_radiation_wavelength 1.34139
_diffrn_reflns_av_R_equivalents 0.0393
_diffrn_reflns_av_unetI/netI 0.0238
_diffrn_reflns_Laue_measured_fraction_full 0.999
_diffrn_reflns_Laue_measured_fraction_max 0.998
_diffrn_reflns_limit_h_max 15
_diffrn_reflns_limit_h_min -15
_diffrn_reflns_limit_k_max 18
_diffrn_reflns_limit_k_min -17
_diffrn_reflns_limit_l_max 21
_diffrn_reflns_limit_l_min -21
_diffrn_reflns_number 97530
_diffrn_reflns_point_group_measured_fraction_full 0.994
_diffrn_reflns_point_group_measured_fraction_max 0.984
_diffrn_reflns_theta_full 53.594
_diffrn_reflns_theta_max 60.722
_diffrn_reflns_theta_min 2.351
_diffrn_source 'Metal Jet'
_diffrn_source_target Ga
_diffrn_source_type 'Gallium Liquid Metal Jet Source'
_exptl_absorpt_coefficient_mu 1.510
_exptl_absorpt_correction_T_max 0.7519
_exptl_absorpt_correction_T_min 0.6219
_exptl_absorpt_correction_type multi-scan
_exptl_absorpt_process_details
;
SADABS-2014/5 (Bruker,2014/5) was used for absorption correction.
wR2(int) was 0.1263 before and 0.0663 after correction.
The Ratio of minimum to maximum transmission is 0.8271.
The \l/2 correction factor is 0.00150.
;
_exptl_crystal_colour colourless
_exptl_crystal_colour_primary colourless
_exptl_crystal_density_diffrn 1.461
_exptl_crystal_description BLOCK
_exptl_crystal_F_000 1298
_exptl_crystal_size_max 0.32
_exptl_crystal_size_mid 0.31
_exptl_crystal_size_min 0.11
_refine_diff_density_max 0.498
_refine_diff_density_min -0.335
_refine_diff_density_rms 0.069
_refine_ls_abs_structure_details
;
 Flack x determined using 5719 quotients [(I+)-(I-)]/[(I+)+(I-)]
 (Parsons, Flack and Wagner, Acta Cryst. B69 (2013) 249-259).
;
_refine_ls_abs_structure_Flack 0.014(4)
_refine_ls_extinction_method none
_refine_ls_goodness_of_fit_ref 1.073
_refine_ls_hydrogen_treatment constr
_refine_ls_matrix_type full
_refine_ls_number_parameters 757
_refine_ls_number_reflns 12729
_refine_ls_number_restraints 1
_refine_ls_restrained_S_all 1.073
_refine_ls_R_factor_all 0.0353
_refine_ls_R_factor_gt 0.0347
_refine_ls_shift/su_max 0.002
_refine_ls_shift/su_mean 0.000
_refine_ls_structure_factor_coef Fsqd
_refine_ls_weighting_details 'w=1/[\s^2^(Fo^2^)+(0.0606P)^2^+0.7405P] where P=(Fo^2^+2Fc^2^)/3'
_refine_ls_weighting_scheme calc
_refine_ls_wR_factor_gt 0.0956
_refine_ls_wR_factor_ref 0.0964
_reflns_Friedel_coverage 0.896
_reflns_Friedel_fraction_full 0.988
_reflns_Friedel_fraction_max 0.969
_reflns_number_gt 12455
_reflns_number_total 12729
_reflns_threshold_expression 'I > 2\s(I)'
_cod_data_source_file jo6b01845_si_001.cif
_cod_data_source_block guin82
_cod_depositor_comments
;
The following automatic conversions were performed:

data item '_diffrn_radiation_probe' value 'X-ray' was changed to
'x-ray' in accordance with the
/home/saulius/struct/COD-crude-data/automatic-downloads/DataCite-retrospective/ACS/depositions/lib/dictionaries/cif_core.dic
dictionary named 'cif_core.dic' version 2.4.2 last updated on
2011-04-26.

Automatic conversion script
Id: cif_fix_values 6909 2019-04-08 15:41:33Z antanas 
;
_cod_original_formula_sum 'C48.50 H70 F4 N8 O16.50 S4'
_cod_database_code 4037254
_shelx_space_group_comment
;
The symmetry employed for this shelxl refinement is uniquely defined
by the following loop, which should always be used as a source of
symmetry information in preference to the above space-group names.
They are only intended as comments.
;
_shelx_estimated_absorpt_t_max 0.852
_shelx_estimated_absorpt_t_min 0.644
_olex2_refinement_description
;
1. Fixed Uiso
 At 1.2 times of:
  All C(H) groups, All C(H,H) groups, All N(H) groups
 At 1.5 times of:
  All C(H,H,H) groups, All O(H) groups
2. Others
 Fixed Sof: O81(0.5) H81(0.5) C81(0.5) H81A(0.5) H81B(0.5) H81C(0.5)
3.a Ternary CH refined with riding coordinates:
 C1(H1A), C2(H2B), C6(H6), C21(H21A), C22(H22B), C26(H26), C41(H41A),
 C42(H42B), C46(H46), C61(H61A), C62(H62B), C66(H66)
3.b Secondary CH2 refined with riding coordinates:
 C4(H4A,H4B), C7(H7A,H7B), C24(H24A,H24B), C27(H27A,H27B), C44(H44A,H44B),
 C47(H47A,H47B), C64(H64A,H64B), C67(H67A,H67B)
3.c Aromatic/amide H refined with riding coordinates:
 N2(H2A), C11(H11), N22(H22A), C31(H31), N42(H42A), C51(H51), N62(H62A),
 C71(H71)
3.d Idealised Me refined as rotating group:
 C5(H5A,H5B,H5C), C12(H12A,H12B,H12C), C25(H25A,H25B,H25C), C32(H32A,H32B,
 H32C), C45(H45A,H45B,H45C), C52(H52A,H52B,H52C), C65(H65A,H65B,H65C), C72(H72A,
 H72B,H72C), C81(H81A,H81B,H81C)
3.e Idealised tetrahedral OH refined as rotating group:
 O1(H1), O2(H2), O21(H21), O22(H22), O41(H41), O42(H42), O61(H61), O62(H62),
 O81(H81)
;
_shelx_shelxl_version_number 2014/7
_olex2_submission_special_instructions 'No special instructions were received'

loop_
_space_group_symop_operation_xyz
'x, y, z'
'-x, y+1/2, -z'

loop_
_atom_site_label
_atom_site_type_symbol
_atom_site_fract_x
_atom_site_fract_y
_atom_site_fract_z
_atom_site_U_iso_or_equiv
_atom_site_adp_type
_atom_site_occupancy
_atom_site_site_symmetry_order
_atom_site_calc_flag
_atom_site_refinement_flags_posn
_atom_site_refinement_flags_occupancy
S1 S 1.06881(5) 0.82653(5) 0.56501(3) 0.02216(13) Uani 1 1 d . .
F1 F 0.82790(11) 0.73718(10) 0.48951(9) 0.0239(3) Uani 1 1 d . .
O1 O 1.0938(2) 0.54849(17) 0.44442(15) 0.0463(6) Uani 1 1 d . .
H1 H 1.0707 0.5251 0.4866 0.069 Uiso 1 1 calc GR .
O2 O 1.01181(18) 0.97191(16) 0.42845(13) 0.0382(5) Uani 1 1 d . .
H2 H 1.0435 0.9921 0.3884 0.057 Uiso 1 1 calc GR .
O3 O 0.88255(15) 0.59823(13) 0.68058(11) 0.0265(4) Uani 1 1 d . .
O4 O 0.67673(17) 0.80495(15) 0.81268(12) 0.0324(4) Uani 1 1 d . .
N1 N 0.90019(16) 0.75228(14) 0.64865(11) 0.0187(4) Uani 1 1 d . .
N2 N 0.78500(17) 0.70524(16) 0.74790(12) 0.0227(4) Uani 1 1 d . .
H2A H 0.7613 0.6606 0.7785 0.027 Uiso 1 1 calc R .
C1 C 0.98345(19) 0.72745(16) 0.59039(14) 0.0182(4) Uani 1 1 d . .
H1A H 1.0351 0.6790 0.6165 0.022 Uiso 1 1 calc R .
C2 C 0.92866(19) 0.68884(17) 0.50889(15) 0.0211(5) Uani 1 1 d . .
H2B H 0.9134 0.6210 0.5139 0.025 Uiso 1 1 calc R .
C3 C 1.0092(2) 0.70618(19) 0.44308(14) 0.0240(5) Uani 1 1 d . .
C4 C 1.1157(2) 0.6440(2) 0.45772(17) 0.0319(6) Uani 1 1 d . .
H4A H 1.1721 0.6646 0.4209 0.038 Uiso 1 1 calc R .
H4B H 1.1492 0.6528 0.5147 0.038 Uiso 1 1 calc R .
C5 C 0.9518(3) 0.6869(3) 0.35737(17) 0.0404(7) Uani 1 1 d . .
H5A H 0.9328 0.6209 0.3523 0.061 Uiso 1 1 calc GR .
H5B H 1.0031 0.7036 0.3164 0.061 Uiso 1 1 calc GR .
H5C H 0.8826 0.7240 0.3485 0.061 Uiso 1 1 calc GR .
C6 C 1.04901(19) 0.80763(19) 0.45465(13) 0.0223(5) Uani 1 1 d . .
H6 H 1.1245 0.8131 0.4329 0.027 Uiso 1 1 calc R .
C7 C 0.9711(2) 0.8800(2) 0.41117(15) 0.0285(6) Uani 1 1 d . .
H7A H 0.9661 0.8691 0.3514 0.034 Uiso 1 1 calc R .
H7B H 0.8944 0.8736 0.4291 0.034 Uiso 1 1 calc R .
C8 C 0.85783(19) 0.67981(17) 0.69126(14) 0.0200(5) Uani 1 1 d . .
C9 C 0.7453(2) 0.79343(18) 0.76173(14) 0.0215(5) Uani 1 1 d . .
C10 C 0.7912(2) 0.86601(19) 0.71393(14) 0.0221(5) Uani 1 1 d . .
C11 C 0.8640(2) 0.84243(17) 0.65996(14) 0.0220(5) Uani 1 1 d . .
H11 H 0.8925 0.8901 0.6276 0.026 Uiso 1 1 calc R .
C12 C 0.7539(3) 0.9635(2) 0.72606(18) 0.0334(6) Uani 1 1 d . .
H12A H 0.6721 0.9680 0.7124 0.050 Uiso 1 1 calc GR .
H12B H 0.7925 1.0050 0.6905 0.050 Uiso 1 1 calc GR .
H12C H 0.7726 0.9815 0.7833 0.050 Uiso 1 1 calc GR .
S21 S 0.60071(4) 0.36890(4) 1.03132(3) 0.01774(12) Uani 1 1 d . .
F21 F 0.44514(12) 0.46182(11) 0.87213(8) 0.0241(3) Uani 1 1 d . .
O21 O 0.47160(19) 0.65952(13) 1.06605(13) 0.0324(4) Uani 1 1 d . .
H21 H 0.5072 0.6766 1.0269 0.049 Uiso 1 1 calc GR .
O22 O 0.39016(18) 0.23848(13) 1.03746(12) 0.0317(4) Uani 1 1 d . .
H22 H 0.3781 0.2391 1.0870 0.048 Uiso 1 1 calc GR .
O23 O 0.73101(16) 0.57225(13) 0.86058(11) 0.0264(4) Uani 1 1 d . .
O24 O 0.80000(17) 0.34847(16) 0.67784(11) 0.0353(5) Uani 1 1 d . .
N21 N 0.66465(16) 0.42628(14) 0.88176(11) 0.0180(4) Uani 1 1 d . .
N22 N 0.76548(17) 0.45759(16) 0.77075(12) 0.0227(4) Uani 1 1 d . .
H22A H 0.8067 0.4966 0.7449 0.027 Uiso 1 1 calc R .
C21 C 0.61874(19) 0.46041(16) 0.95697(13) 0.0171(4) Uani 1 1 d . .
H21A H 0.6728 0.5071 0.9832 0.021 Uiso 1 1 calc R .
C22 C 0.5033(2) 0.50794(16) 0.93867(14) 0.0190(4) Uani 1 1 d . .
H22B H 0.5139 0.5748 0.9249 0.023 Uiso 1 1 calc R .
C23 C 0.4373(2) 0.49957(16) 1.01388(14) 0.0182(4) Uani 1 1 d . .
C24 C 0.4919(2) 0.56502(18) 1.08156(15) 0.0239(5) Uani 1 1 d . .
H24A H 0.4625 0.5486 1.1341 0.029 Uiso 1 1 calc R .
H24B H 0.5745 0.5543 1.0876 0.029 Uiso 1 1 calc R .
C25 C 0.3131(2) 0.5267(2) 0.99372(18) 0.0292(5) Uani 1 1 d . .
H25A H 0.3082 0.5925 0.9791 0.044 Uiso 1 1 calc GR .
H25B H 0.2715 0.5155 1.0415 0.044 Uiso 1 1 calc GR .
H25C H 0.2802 0.4893 0.9477 0.044 Uiso 1 1 calc GR .
C26 C 0.45397(19) 0.39895(16) 1.04457(14) 0.0177(4) Uani 1 1 d . .
H26 H 0.4451 0.3985 1.1045 0.021 Uiso 1 1 calc R .
C27 C 0.3713(2) 0.32838(19) 1.00379(15) 0.0235(5) Uani 1 1 d . .
H27A H 0.2931 0.3480 1.0110 0.028 Uiso 1 1 calc R .
H27B H 0.3797 0.3264 0.9444 0.028 Uiso 1 1 calc R .
C28 C 0.72088(19) 0.49047(17) 0.83905(14) 0.0199(4) Uani 1 1 d . .
C29 C 0.7523(2) 0.36898(19) 0.73808(14) 0.0235(5) Uani 1 1 d . .
C30 C 0.6821(2) 0.30741(18) 0.78106(14) 0.0223(5) Uani 1 1 d . .
C31 C 0.64253(19) 0.33809(17) 0.85092(14) 0.0199(5) Uani 1 1 d . .
H31 H 0.5977 0.2974 0.8800 0.024 Uiso 1 1 calc R .
C32 C 0.6577(2) 0.2122(2) 0.74732(16) 0.0299(6) Uani 1 1 d . .
H32A H 0.6096 0.2170 0.6957 0.045 Uiso 1 1 calc GR .
H32B H 0.6188 0.1759 0.7866 0.045 Uiso 1 1 calc GR .
H32C H 0.7287 0.1815 0.7376 0.045 Uiso 1 1 calc GR .
S41 S 0.39664(4) 0.37616(4) 0.47243(3) 0.01833(13) Uani 1 1 d . .
F41 F 0.56399(12) 0.46279(10) 0.62580(8) 0.0231(3) Uani 1 1 d . .
O41 O 0.5466(2) 0.65982(15) 0.42967(14) 0.0424(5) Uani 1 1 d . .
H41 H 0.5082 0.6814 0.4657 0.064 Uiso 1 1 calc GR .
O42 O 0.5921(2) 0.23506(16) 0.46516(16) 0.0474(6) Uani 1 1 d . .
H42 H 0.6012 0.2303 0.4152 0.071 Uiso 1 1 calc GR .
O43 O 0.26977(15) 0.58899(12) 0.63449(11) 0.0241(4) Uani 1 1 d . .
O44 O 0.19293(15) 0.37347(14) 0.82269(10) 0.0254(4) Uani 1 1 d . .
N41 N 0.33980(16) 0.44239(14) 0.62044(11) 0.0184(4) Uani 1 1 d . .
N42 N 0.23242(16) 0.47820(14) 0.72704(12) 0.0193(4) Uani 1 1 d . .
H42A H 0.1902 0.5184 0.7506 0.023 Uiso 1 1 calc R .
C41 C 0.38799(19) 0.47159(16) 0.54437(13) 0.0176(4) Uani 1 1 d . .
H41A H 0.3378 0.5204 0.5174 0.021 Uiso 1 1 calc R .
C42 C 0.5077(2) 0.51231(16) 0.56041(14) 0.0190(4) Uani 1 1 d . .
H42B H 0.5038 0.5797 0.5744 0.023 Uiso 1 1 calc R .
C43 C 0.5692(2) 0.49917(17) 0.48369(14) 0.0201(5) Uani 1 1 d . .
C44 C 0.5182(2) 0.56646(19) 0.41557(15) 0.0264(5) Uani 1 1 d . .
H44A H 0.5446 0.5473 0.3627 0.032 Uiso 1 1 calc R .
H44B H 0.4349 0.5605 0.4108 0.032 Uiso 1 1 calc R .
C45 C 0.6960(2) 0.5192(2) 0.50069(18) 0.0329(6) Uani 1 1 d . .
H45A H 0.7072 0.5849 0.5148 0.049 Uiso 1 1 calc GR .
H45B H 0.7341 0.5050 0.4518 0.049 Uiso 1 1 calc GR .
H45C H 0.7277 0.4807 0.5463 0.049 Uiso 1 1 calc GR .
C46 C 0.54326(19) 0.39908(17) 0.45419(14) 0.0186(4) Uani 1 1 d . .
H46 H 0.5481 0.3975 0.3937 0.022 Uiso 1 1 calc R .
C47 C 0.6234(2) 0.3250(2) 0.49270(15) 0.0258(5) Uani 1 1 d . .
H47A H 0.7011 0.3383 0.4790 0.031 Uiso 1 1 calc R .
H47B H 0.6233 0.3275 0.5529 0.031 Uiso 1 1 calc R .
C48 C 0.28036(19) 0.50824(17) 0.65908(14) 0.0184(4) Uani 1 1 d . .
C49 C 0.24358(19) 0.39127(17) 0.76239(13) 0.0197(5) Uani 1 1 d . .
C50 C 0.31494(18) 0.32701(18) 0.72307(13) 0.0201(4) Uani 1 1 d . .
C51 C 0.35836(19) 0.35498(17) 0.65373(14) 0.0200(5) Uani 1 1 d . .
H51 H 0.4036 0.3126 0.6268 0.024 Uiso 1 1 calc R .
C52 C 0.3354(2) 0.23198(18) 0.75871(16) 0.0258(5) Uani 1 1 d . .
H52A H 0.3867 0.2364 0.8089 0.039 Uiso 1 1 calc GR .
H52B H 0.3694 0.1925 0.7191 0.039 Uiso 1 1 calc GR .
H52C H 0.2635 0.2049 0.7715 0.039 Uiso 1 1 calc GR .
S61 S 1.07451(4) 0.32128(4) 1.05768(3) 0.01985(12) Uani 1 1 d . .
F61 F 0.82934(11) 0.22631(10) 1.00109(8) 0.0208(3) Uani 1 1 d . .
O61 O 1.09053(19) 0.02683(13) 0.96709(13) 0.0328(4) Uani 1 1 d . .
H61 H 1.0557 0.0109 1.0070 0.049 Uiso 1 1 calc GR .
O62 O 1.01165(15) 0.44609(12) 0.90628(11) 0.0252(4) Uani 1 1 d . .
H62 H 1.0651 0.4504 0.8765 0.038 Uiso 1 1 calc GR .
O63 O 0.89109(16) 0.11326(13) 1.19636(12) 0.0297(4) Uani 1 1 d . .
O64 O 0.67551(16) 0.33236(17) 1.30433(12) 0.0361(5) Uani 1 1 d . .
N61 N 0.91117(16) 0.26272(14) 1.15488(11) 0.0184(4) Uani 1 1 d . .
N62 N 0.79006(18) 0.22630(17) 1.25366(12) 0.0246(4) Uani 1 1 d . .
H62A H 0.7640 0.1847 1.2863 0.029 Uiso 1 1 calc R .
C61 C 0.99103(18) 0.22868(16) 1.09714(13) 0.0173(4) Uani 1 1 d . .
H61A H 1.0439 0.1836 1.1269 0.021 Uiso 1 1 calc R .
C62 C 0.93067(18) 0.17901(16) 1.02276(14) 0.0176(4) Uani 1 1 d . .
H62B H 0.9153 0.1129 1.0363 0.021 Uiso 1 1 calc R .
C63 C 1.00577(19) 0.18443(16) 0.95220(14) 0.0177(4) Uani 1 1 d . .
C64 C 1.1123(2) 0.12371(17) 0.97114(16) 0.0243(5) Uani 1 1 d . .
H64A H 1.1676 0.1393 0.9318 0.029 Uiso 1 1 calc R .
H64B H 1.1470 0.1391 1.0266 0.029 Uiso 1 1 calc R .
C65 C 0.9421(2) 0.15268(19) 0.87196(15) 0.0276(5) Uani 1 1 d . .
H65A H 0.9237 0.0867 0.8757 0.041 Uiso 1 1 calc GR .
H65B H 0.9895 0.1624 0.8270 0.041 Uiso 1 1 calc GR .
H65C H 0.8723 0.1886 0.8617 0.041 Uiso 1 1 calc GR .
C66 C 1.04705(19) 0.28577(15) 0.95053(13) 0.0165(4) Uani 1 1 d . .
H66 H 1.1207 0.2862 0.9257 0.020 Uiso 1 1 calc R .
C67 C 0.96776(19) 0.35365(16) 0.90200(14) 0.0201(4) Uani 1 1 d . .
H67A H 0.9572 0.3337 0.8441 0.024 Uiso 1 1 calc R .
H67B H 0.8931 0.3527 0.9240 0.024 Uiso 1 1 calc R .
C68 C 0.86582(19) 0.19551(18) 1.20123(14) 0.0213(5) Uani 1 1 d . .
C69 C 0.7508(2) 0.3159(2) 1.26016(14) 0.0242(5) Uani 1 1 d . .
C70 C 0.8054(2) 0.38384(19) 1.21232(14) 0.0244(5) Uani 1 1 d . .
C71 C 0.8798(2) 0.35482(17) 1.16114(14) 0.0218(5) Uani 1 1 d . .
H71 H 0.9123 0.3994 1.1278 0.026 Uiso 1 1 calc R .
C72 C 0.7726(3) 0.4835(2) 1.22047(19) 0.0381(7) Uani 1 1 d . .
H72A H 0.6919 0.4908 1.2035 0.057 Uiso 1 1 calc GR .
H72B H 0.8164 0.5219 1.1856 0.057 Uiso 1 1 calc GR .
H72C H 0.7882 0.5030 1.2776 0.057 Uiso 1 1 calc GR .
O81 O 0.5076(3) 0.2099(3) 0.3106(2) 0.0344(8) Uani 0.5 1 d . P
H81 H 0.5558 0.2508 0.3029 0.052 Uiso 0.5 1 calc GR P
C81 C 0.5042(4) 0.1441(4) 0.2467(2) 0.0262(11) Uani 0.5 1 d . P
H81A H 0.4787 0.1743 0.1947 0.039 Uiso 0.5 1 calc GR P
H81B H 0.4517 0.0942 0.2574 0.039 Uiso 0.5 1 calc GR P
H81C H 0.5798 0.1182 0.2434 0.039 Uiso 0.5 1 calc GR P

loop_
_atom_site_aniso_label
_atom_site_aniso_U_11
_atom_site_aniso_U_22
_atom_site_aniso_U_33
_atom_site_aniso_U_23
_atom_site_aniso_U_13
_atom_site_aniso_U_12
S1 0.0206(2) 0.0287(3) 0.0174(2) 0.0026(2) 0.00309(18) -0.0106(2)
F1 0.0153(6) 0.0264(8) 0.0299(7) -0.0046(6) 0.0020(5) -0.0011(5)
O1 0.0530(13) 0.0364(13) 0.0531(14) -0.0089(10) 0.0235(11) 0.0130(10)
O2 0.0375(11) 0.0372(12) 0.0420(11) 0.0218(9) 0.0146(8) -0.0041(9)
O3 0.0284(9) 0.0217(9) 0.0316(9) 0.0085(7) 0.0146(7) 0.0030(7)
O4 0.0324(9) 0.0374(12) 0.0299(9) -0.0039(8) 0.0170(7) 0.0011(8)
N1 0.0195(9) 0.0198(10) 0.0177(8) 0.0038(7) 0.0078(7) -0.0016(7)
N2 0.0224(9) 0.0261(11) 0.0213(9) 0.0054(8) 0.0104(7) -0.0011(8)
C1 0.0173(10) 0.0184(11) 0.0203(10) 0.0011(8) 0.0086(8) -0.0009(8)
C2 0.0168(10) 0.0204(12) 0.0267(11) -0.0039(9) 0.0055(8) -0.0006(9)
C3 0.0227(11) 0.0311(14) 0.0186(10) -0.0048(9) 0.0042(8) 0.0021(10)
C4 0.0301(13) 0.0327(15) 0.0347(13) -0.0022(11) 0.0128(11) 0.0079(11)
C5 0.0378(14) 0.058(2) 0.0248(13) -0.0173(13) 0.0009(11) 0.0036(14)
C6 0.0185(10) 0.0351(14) 0.0140(9) 0.0034(9) 0.0055(8) -0.0001(9)
C7 0.0240(11) 0.0384(16) 0.0237(11) 0.0088(10) 0.0043(9) 0.0037(11)
C8 0.0172(10) 0.0254(12) 0.0183(10) 0.0050(9) 0.0064(8) 0.0001(9)
C9 0.0191(10) 0.0293(13) 0.0166(10) -0.0009(9) 0.0036(8) 0.0013(9)
C10 0.0267(11) 0.0222(12) 0.0174(10) -0.0005(9) 0.0010(8) 0.0004(9)
C11 0.0269(11) 0.0198(12) 0.0196(10) 0.0011(8) 0.0028(8) -0.0001(9)
C12 0.0450(16) 0.0274(15) 0.0290(13) -0.0039(10) 0.0094(11) 0.0062(12)
S21 0.0185(2) 0.0185(3) 0.0169(2) 0.00242(19) 0.00501(18) 0.00183(19)
F21 0.0248(7) 0.0287(8) 0.0185(6) -0.0013(5) 0.0006(5) 0.0053(6)
O21 0.0512(12) 0.0148(9) 0.0340(10) -0.0019(7) 0.0193(9) 0.0008(8)
O22 0.0454(11) 0.0179(9) 0.0352(10) -0.0018(7) 0.0221(9) -0.0071(8)
O23 0.0332(9) 0.0221(9) 0.0260(9) 0.0018(7) 0.0131(7) -0.0036(7)
O24 0.0370(10) 0.0491(14) 0.0219(8) -0.0049(8) 0.0139(7) 0.0100(9)
N21 0.0192(9) 0.0206(10) 0.0154(8) -0.0016(7) 0.0081(7) -0.0009(7)
N22 0.0216(9) 0.0287(12) 0.0192(9) 0.0023(8) 0.0094(7) 0.0014(8)
C21 0.0202(10) 0.0157(11) 0.0167(10) -0.0008(8) 0.0082(8) -0.0024(8)
C22 0.0252(11) 0.0133(10) 0.0191(10) -0.0007(8) 0.0049(8) 0.0037(8)
C23 0.0222(11) 0.0128(10) 0.0208(10) -0.0016(8) 0.0077(8) 0.0017(8)
C24 0.0331(13) 0.0166(11) 0.0232(11) -0.0045(9) 0.0094(9) -0.0022(9)
C25 0.0225(12) 0.0300(14) 0.0362(14) -0.0029(11) 0.0080(10) 0.0080(10)
C26 0.0201(10) 0.0143(10) 0.0203(10) -0.0006(8) 0.0101(8) -0.0003(8)
C27 0.0220(10) 0.0204(12) 0.0301(11) -0.0034(10) 0.0121(9) -0.0048(9)
C28 0.0205(10) 0.0223(12) 0.0179(10) 0.0015(8) 0.0061(8) 0.0002(9)
C29 0.0219(10) 0.0319(14) 0.0171(10) 0.0001(9) 0.0037(8) 0.0074(10)
C30 0.0231(11) 0.0241(13) 0.0199(10) -0.0049(9) 0.0024(8) 0.0051(9)
C31 0.0191(10) 0.0212(12) 0.0196(10) -0.0021(8) 0.0033(8) -0.0003(8)
C32 0.0332(13) 0.0298(14) 0.0273(12) -0.0102(10) 0.0059(10) 0.0035(11)
S41 0.0181(2) 0.0197(3) 0.0177(2) -0.00564(19) 0.00471(18) -0.00284(19)
F41 0.0246(7) 0.0259(8) 0.0183(6) 0.0007(5) -0.0006(5) -0.0033(6)
O41 0.0628(15) 0.0222(10) 0.0412(12) 0.0072(9) 0.0006(10) -0.0147(10)
O42 0.0496(13) 0.0295(12) 0.0626(15) -0.0204(10) 0.0036(11) 0.0180(10)
O43 0.0323(9) 0.0176(9) 0.0244(8) -0.0018(6) 0.0130(7) 0.0012(7)
O44 0.0266(8) 0.0303(10) 0.0209(8) 0.0037(7) 0.0104(6) -0.0007(7)
N41 0.0201(9) 0.0212(10) 0.0149(8) 0.0000(7) 0.0074(7) 0.0022(7)
N42 0.0203(9) 0.0199(10) 0.0188(9) -0.0032(7) 0.0076(7) 0.0014(7)
C41 0.0207(10) 0.0170(11) 0.0159(10) -0.0024(8) 0.0060(8) 0.0022(8)
C42 0.0264(11) 0.0141(10) 0.0166(10) -0.0007(8) 0.0026(8) -0.0034(9)
C43 0.0220(11) 0.0192(11) 0.0199(10) 0.0007(8) 0.0053(8) -0.0055(9)
C44 0.0352(13) 0.0220(12) 0.0225(11) 0.0032(9) 0.0050(10) -0.0056(10)
C45 0.0218(12) 0.0427(17) 0.0344(14) 0.0039(12) 0.0043(10) -0.0108(11)
C46 0.0189(10) 0.0190(11) 0.0190(10) -0.0029(8) 0.0067(8) 0.0000(8)
C47 0.0243(11) 0.0268(13) 0.0277(11) -0.0008(10) 0.0089(9) 0.0056(10)
C48 0.0189(10) 0.0201(12) 0.0169(10) -0.0032(8) 0.0046(8) -0.0005(8)
C49 0.0181(10) 0.0241(12) 0.0169(10) -0.0010(9) 0.0022(8) -0.0024(9)
C50 0.0196(10) 0.0222(12) 0.0190(10) 0.0021(9) 0.0041(8) 0.0003(9)
C51 0.0198(10) 0.0207(12) 0.0199(10) -0.0007(8) 0.0049(8) 0.0018(9)
C52 0.0291(12) 0.0229(13) 0.0260(11) 0.0044(9) 0.0070(9) 0.0029(10)
S61 0.0189(2) 0.0215(3) 0.0198(2) -0.0011(2) 0.00539(18) -0.0074(2)
F61 0.0152(6) 0.0209(7) 0.0264(7) -0.0011(5) 0.0032(5) -0.0024(5)
O61 0.0464(11) 0.0144(9) 0.0414(11) 0.0017(7) 0.0238(9) 0.0047(8)
O62 0.0313(9) 0.0134(8) 0.0334(9) 0.0040(7) 0.0159(7) 0.0011(7)
O63 0.0322(9) 0.0250(10) 0.0349(9) 0.0123(8) 0.0186(8) 0.0035(8)
O64 0.0264(9) 0.0513(13) 0.0327(9) -0.0170(9) 0.0138(7) -0.0026(9)
N61 0.0192(9) 0.0202(10) 0.0168(8) 0.0015(7) 0.0072(7) -0.0015(7)
N62 0.0232(9) 0.0319(12) 0.0201(9) 0.0039(8) 0.0099(8) 0.0011(8)
C61 0.0163(9) 0.0173(11) 0.0194(10) 0.0025(8) 0.0075(8) -0.0004(8)
C62 0.0170(10) 0.0138(10) 0.0228(10) 0.0003(8) 0.0053(8) -0.0017(8)
C63 0.0208(10) 0.0140(10) 0.0194(10) 0.0003(8) 0.0073(8) -0.0013(8)
C64 0.0270(12) 0.0164(12) 0.0313(12) 0.0046(9) 0.0129(9) 0.0044(9)
C65 0.0345(13) 0.0251(13) 0.0237(11) -0.0073(9) 0.0052(10) -0.0042(10)
C66 0.0184(10) 0.0134(10) 0.0185(9) 0.0016(8) 0.0062(8) -0.0008(8)
C67 0.0212(10) 0.0158(11) 0.0236(10) 0.0027(8) 0.0042(8) 0.0011(8)
C68 0.0194(10) 0.0265(13) 0.0191(10) 0.0058(9) 0.0076(8) 0.0008(9)
C69 0.0191(10) 0.0361(14) 0.0176(10) -0.0069(10) 0.0032(8) 0.0006(10)
C70 0.0260(11) 0.0292(14) 0.0180(10) -0.0038(9) 0.0025(8) 0.0022(10)
C71 0.0255(11) 0.0212(12) 0.0191(10) -0.0013(9) 0.0035(8) 0.0004(9)
C72 0.0461(16) 0.0354(16) 0.0340(14) -0.0087(12) 0.0107(12) 0.0093(13)
O81 0.038(2) 0.035(2) 0.0299(18) -0.0030(16) 0.0023(15) -0.0058(17)
C81 0.028(3) 0.027(3) 0.022(2) 0.0001(17) -0.004(2) -0.0010(17)

loop_
_atom_type_symbol
_atom_type_description
_atom_type_scat_dispersion_real
_atom_type_scat_dispersion_imag
_atom_type_scat_source
C C 0.0150 0.0070 'International Tables Vol C Tables 4.2.6.8 and 6.1.1.4'
H H 0.0000 0.0000 'International Tables Vol C Tables 4.2.6.8 and 6.1.1.4'
F F 0.0600 0.0410 'International Tables Vol C Tables 4.2.6.8 and 6.1.1.4'
N N 0.0250 0.0140 'International Tables Vol C Tables 4.2.6.8 and 6.1.1.4'
O O 0.0410 0.0250 'International Tables Vol C Tables 4.2.6.8 and 6.1.1.4'
S S 0.2920 0.4250 'International Tables Vol C Tables 4.2.6.8 and 6.1.1.4'

loop_
_geom_angle_atom_site_label_1
_geom_angle_atom_site_label_2
_geom_angle_atom_site_label_3
_geom_angle
C1 S1 C6 95.00(11)
C4 O1 H1 109.5
C7 O2 H2 109.5
C8 N1 C1 116.2(2)
C8 N1 C11 120.63(19)
C11 N1 C1 123.12(19)
C8 N2 H2A 116.5
C8 N2 C9 127.0(2)
C9 N2 H2A 116.5
S1 C1 H1A 108.2
N1 C1 S1 112.21(16)
N1 C1 H1A 108.2
N1 C1 C2 113.26(18)
C2 C1 S1 106.52(16)
C2 C1 H1A 108.2
F1 C2 C1 107.60(18)
F1 C2 H2B 110.4
F1 C2 C3 109.8(2)
C1 C2 H2B 110.4
C3 C2 C1 108.26(18)
C3 C2 H2B 110.4
C2 C3 C4 110.6(2)
C2 C3 C5 111.4(2)
C2 C3 C6 105.83(19)
C5 C3 C4 109.0(2)
C5 C3 C6 113.0(2)
C6 C3 C4 107.0(2)
O1 C4 C3 113.7(2)
O1 C4 H4A 108.8
O1 C4 H4B 108.8
C3 C4 H4A 108.8
C3 C4 H4B 108.8
H4A C4 H4B 107.7
C3 C5 H5A 109.5
C3 C5 H5B 109.5
C3 C5 H5C 109.5
H5A C5 H5B 109.5
H5A C5 H5C 109.5
H5B C5 H5C 109.5
S1 C6 H6 107.8
C3 C6 S1 105.85(16)
C3 C6 H6 107.8
C7 C6 S1 112.23(18)
C7 C6 C3 115.1(2)
C7 C6 H6 107.8
O2 C7 C6 111.2(2)
O2 C7 H7A 109.4
O2 C7 H7B 109.4
C6 C7 H7A 109.4
C6 C7 H7B 109.4
H7A C7 H7B 108.0
O3 C8 N1 123.3(2)
O3 C8 N2 121.6(2)
N2 C8 N1 115.1(2)
O4 C9 N2 119.5(2)
O4 C9 C10 125.4(2)
N2 C9 C10 115.1(2)
C9 C10 C12 118.5(2)
C11 C10 C9 118.4(2)
C11 C10 C12 123.1(2)
N1 C11 H11 118.2
C10 C11 N1 123.6(2)
C10 C11 H11 118.2
C10 C12 H12A 109.5
C10 C12 H12B 109.5
C10 C12 H12C 109.5
H12A C12 H12B 109.5
H12A C12 H12C 109.5
H12B C12 H12C 109.5
C21 S21 C26 94.67(10)
C24 O21 H21 109.5
C27 O22 H22 109.5
C28 N21 C21 115.96(19)
C28 N21 C31 121.14(19)
C31 N21 C21 122.54(19)
C28 N22 H22A 116.7
C28 N22 C29 126.6(2)
C29 N22 H22A 116.7
S21 C21 H21A 108.1
N21 C21 S21 113.20(16)
N21 C21 H21A 108.1
N21 C21 C22 112.15(18)
C22 C21 S21 107.11(15)
C22 C21 H21A 108.1
F21 C22 C21 107.84(17)
F21 C22 H22B 110.1
F21 C22 C23 109.82(19)
C21 C22 H22B 110.1
C23 C22 C21 108.84(18)
C23 C22 H22B 110.1
C22 C23 C24 108.59(19)
C22 C23 C25 111.2(2)
C22 C23 C26 106.17(18)
C25 C23 C24 109.2(2)
C25 C23 C26 113.7(2)
C26 C23 C24 107.78(19)
O21 C24 C23 114.0(2)
O21 C24 H24A 108.8
O21 C24 H24B 108.8
C23 C24 H24A 108.8
C23 C24 H24B 108.8
H24A C24 H24B 107.6
C23 C25 H25A 109.5
C23 C25 H25B 109.5
C23 C25 H25C 109.5
H25A C25 H25B 109.5
H25A C25 H25C 109.5
H25B C25 H25C 109.5
S21 C26 H26 107.8
C23 C26 S21 106.16(15)
C23 C26 H26 107.8
C27 C26 S21 111.87(16)
C27 C26 C23 115.2(2)
C27 C26 H26 107.8
O22 C27 C26 111.5(2)
O22 C27 H27A 109.3
O22 C27 H27B 109.3
C26 C27 H27A 109.3
C26 C27 H27B 109.3
H27A C27 H27B 108.0
O23 C28 N21 122.5(2)
O23 C28 N22 122.0(2)
N22 C28 N21 115.5(2)
O24 C29 N22 119.4(2)
O24 C29 C30 125.4(3)
N22 C29 C30 115.2(2)
C29 C30 C32 118.8(2)
C31 C30 C29 118.4(2)
C31 C30 C32 122.8(2)
N21 C31 H31 118.6
C30 C31 N21 122.7(2)
C30 C31 H31 118.6
C30 C32 H32A 109.5
C30 C32 H32B 109.5
C30 C32 H32C 109.5
H32A C32 H32B 109.5
H32A C32 H32C 109.5
H32B C32 H32C 109.5
C41 S41 C46 94.73(10)
C44 O41 H41 109.5
C47 O42 H42 109.5
C48 N41 C41 116.68(19)
C48 N41 C51 121.13(19)
C51 N41 C41 122.11(19)
C48 N42 H42A 116.6
C48 N42 C49 126.7(2)
C49 N42 H42A 116.6
S41 C41 H41A 108.2
N41 C41 S41 112.42(16)
N41 C41 H41A 108.2
N41 C41 C42 112.84(18)
C42 C41 S41 106.93(15)
C42 C41 H41A 108.2
F41 C42 C41 107.66(18)
F41 C42 H42B 110.3
F41 C42 C43 109.71(19)
C41 C42 H42B 110.3
C43 C42 C41 108.53(18)
C43 C42 H42B 110.3
C42 C43 C44 109.3(2)
C42 C43 C45 111.4(2)
C42 C43 C46 106.15(18)
C45 C43 C44 108.8(2)
C45 C43 C46 113.4(2)
C46 C43 C44 107.66(19)
O41 C44 C43 114.0(2)
O41 C44 H44A 108.7
O41 C44 H44B 108.7
C43 C44 H44A 108.7
C43 C44 H44B 108.7
H44A C44 H44B 107.6
C43 C45 H45A 109.5
C43 C45 H45B 109.5
C43 C45 H45C 109.5
H45A C45 H45B 109.5
H45A C45 H45C 109.5
H45B C45 H45C 109.5
S41 C46 H46 107.7
C43 C46 S41 106.44(15)
C43 C46 H46 107.7
C47 C46 S41 111.93(17)
C47 C46 C43 115.1(2)
C47 C46 H46 107.7
O42 C47 C46 111.9(2)
O42 C47 H47A 109.2
O42 C47 H47B 109.2
C46 C47 H47A 109.2
C46 C47 H47B 109.2
H47A C47 H47B 107.9
O43 C48 N41 122.8(2)
O43 C48 N42 121.8(2)
N42 C48 N41 115.4(2)
O44 C49 N42 119.4(2)
O44 C49 C50 125.1(2)
N42 C49 C50 115.5(2)
C49 C50 C52 119.4(2)
C51 C50 C49 118.0(2)
C51 C50 C52 122.6(2)
N41 C51 H51 118.5
C50 C51 N41 123.0(2)
C50 C51 H51 118.5
C50 C52 H52A 109.5
C50 C52 H52B 109.5
C50 C52 H52C 109.5
H52A C52 H52B 109.5
H52A C52 H52C 109.5
H52B C52 H52C 109.5
C61 S61 C66 94.76(10)
C64 O61 H61 109.5
C67 O62 H62 109.5
C68 N61 C61 115.3(2)
C68 N61 C71 120.83(19)
C71 N61 C61 123.79(19)
C68 N62 H62A 116.7
C68 N62 C69 126.5(2)
C69 N62 H62A 116.7
S61 C61 H61A 108.2
N61 C61 S61 112.80(16)
N61 C61 H61A 108.2
N61 C61 C62 112.48(18)
C62 C61 S61 106.80(15)
C62 C61 H61A 108.2
F61 C62 C61 107.59(17)
F61 C62 H62B 110.5
F61 C62 C63 109.39(18)
C61 C62 H62B 110.5
C63 C62 C61 108.44(18)
C63 C62 H62B 110.5
C62 C63 C64 110.11(18)
C62 C63 C66 105.74(18)
C65 C63 C62 111.16(19)
C65 C63 C64 109.5(2)
C65 C63 C66 113.67(19)
C66 C63 C64 106.47(18)
O61 C64 C63 113.9(2)
O61 C64 H64A 108.8
O61 C64 H64B 108.8
C63 C64 H64A 108.8
C63 C64 H64B 108.8
H64A C64 H64B 107.7
C63 C65 H65A 109.5
C63 C65 H65B 109.5
C63 C65 H65C 109.5
H65A C65 H65B 109.5
H65A C65 H65C 109.5
H65B C65 H65C 109.5
S61 C66 H66 107.8
C63 C66 S61 106.02(15)
C63 C66 H66 107.8
C67 C66 S61 111.54(15)
C67 C66 C63 115.68(19)
C67 C66 H66 107.8
O62 C67 C66 111.46(18)
O62 C67 H67A 109.3
O62 C67 H67B 109.3
C66 C67 H67A 109.3
C66 C67 H67B 109.3
H67A C67 H67B 108.0
O63 C68 N61 122.3(2)
O63 C68 N62 122.0(2)
N61 C68 N62 115.7(2)
O64 C69 N62 119.8(3)
O64 C69 C70 125.4(3)
N62 C69 C70 114.8(2)
C69 C70 C72 117.8(2)
C71 C70 C69 119.0(2)
C71 C70 C72 123.2(3)
N61 C71 H71 118.6
C70 C71 N61 122.9(2)
C70 C71 H71 118.6
C70 C72 H72A 109.5
C70 C72 H72B 109.5
C70 C72 H72C 109.5
H72A C72 H72B 109.5
H72A C72 H72C 109.5
H72B C72 H72C 109.5
C81 O81 H81 109.5
O81 C81 H81A 109.5
O81 C81 H81B 109.5
O81 C81 H81C 109.5
H81A C81 H81B 109.5
H81A C81 H81C 109.5
H81B C81 H81C 109.5

loop_
_geom_bond_atom_site_label_1
_geom_bond_atom_site_label_2
_geom_bond_distance
S1 C1 1.823(2)
S1 C6 1.826(2)
F1 C2 1.397(3)
O1 H1 0.8400
O1 C4 1.415(4)
O2 H2 0.8400
O2 C7 1.430(4)
O3 C8 1.229(3)
O4 C9 1.233(3)
N1 C1 1.484(3)
N1 C8 1.379(3)
N1 C11 1.387(3)
N2 H2A 0.8800
N2 C8 1.379(3)
N2 C9 1.383(3)
C1 H1A 1.0000
C1 C2 1.537(3)
C2 H2B 1.0000
C2 C3 1.531(3)
C3 C4 1.552(4)
C3 C5 1.532(3)
C3 C6 1.543(4)
C4 H4A 0.9900
C4 H4B 0.9900
C5 H5A 0.9800
C5 H5B 0.9800
C5 H5C 0.9800
C6 H6 1.0000
C6 C7 1.528(3)
C7 H7A 0.9900
C7 H7B 0.9900
C9 C10 1.446(4)
C10 C11 1.340(3)
C10 C12 1.493(4)
C11 H11 0.9500
C12 H12A 0.9800
C12 H12B 0.9800
C12 H12C 0.9800
S21 C21 1.824(2)
S21 C26 1.831(2)
F21 C22 1.405(3)
O21 H21 0.8400
O21 C24 1.403(3)
O22 H22 0.8400
O22 C27 1.419(3)
O23 C28 1.233(3)
O24 C29 1.222(3)
N21 C21 1.481(3)
N21 C28 1.372(3)
N21 C31 1.385(3)
N22 H22A 0.8800
N22 C28 1.370(3)
N22 C29 1.389(3)
C21 H21A 1.0000
C21 C22 1.539(3)
C22 H22B 1.0000
C22 C23 1.529(3)
C23 C24 1.553(3)
C23 C25 1.534(3)
C23 C26 1.542(3)
C24 H24A 0.9900
C24 H24B 0.9900
C25 H25A 0.9800
C25 H25B 0.9800
C25 H25C 0.9800
C26 H26 1.0000
C26 C27 1.526(3)
C27 H27A 0.9900
C27 H27B 0.9900
C29 C30 1.447(4)
C30 C31 1.355(3)
C30 C32 1.498(4)
C31 H31 0.9500
C32 H32A 0.9800
C32 H32B 0.9800
C32 H32C 0.9800
S41 C41 1.823(2)
S41 C46 1.827(2)
F41 C42 1.406(3)
O41 H41 0.8400
O41 C44 1.402(3)
O42 H42 0.8400
O42 C47 1.412(4)
O43 C48 1.235(3)
O44 C49 1.233(3)
N41 C41 1.483(3)
N41 C48 1.374(3)
N41 C51 1.383(3)
N42 H42A 0.8800
N42 C48 1.370(3)
N42 C49 1.382(3)
C41 H41A 1.0000
C41 C42 1.540(3)
C42 H42B 1.0000
C42 C43 1.526(3)
C43 C44 1.560(3)
C43 C45 1.536(3)
C43 C46 1.544(3)
C44 H44A 0.9900
C44 H44B 0.9900
C45 H45A 0.9800
C45 H45B 0.9800
C45 H45C 0.9800
C46 H46 1.0000
C46 C47 1.528(3)
C47 H47A 0.9900
C47 H47B 0.9900
C49 C50 1.449(3)
C50 C51 1.355(3)
C50 C52 1.501(3)
C51 H51 0.9500
C52 H52A 0.9800
C52 H52B 0.9800
C52 H52C 0.9800
S61 C61 1.819(2)
S61 C66 1.833(2)
F61 C62 1.401(3)
O61 H61 0.8400
O61 C64 1.421(3)
O62 H62 0.8400
O62 C67 1.431(3)
O63 C68 1.228(3)
O64 C69 1.227(3)
N61 C61 1.487(3)
N61 C68 1.373(3)
N61 C71 1.386(3)
N62 H62A 0.8800
N62 C68 1.377(3)
N62 C69 1.381(4)
C61 H61A 1.0000
C61 C62 1.535(3)
C62 H62B 1.0000
C62 C63 1.530(3)
C63 C64 1.547(3)
C63 C65 1.527(3)
C63 C66 1.542(3)
C64 H64A 0.9900
C64 H64B 0.9900
C65 H65A 0.9800
C65 H65B 0.9800
C65 H65C 0.9800
C66 H66 1.0000
C66 C67 1.530(3)
C67 H67A 0.9900
C67 H67B 0.9900
C69 C70 1.447(4)
C70 C71 1.343(3)
C70 C72 1.498(4)
C71 H71 0.9500
C72 H72A 0.9800
C72 H72B 0.9800
C72 H72C 0.9800
O81 H81 0.8400
O81 C81 1.413(6)
C81 H81A 0.9800
C81 H81B 0.9800
C81 H81C 0.9800

loop_
_geom_hbond_atom_site_label_D
_geom_hbond_atom_site_label_H
_geom_hbond_atom_site_label_A
_geom_hbond_distance_DH
_geom_hbond_distance_HA
_geom_hbond_distance_DA
_geom_hbond_angle_DHA
_geom_hbond_site_symmetry_A
O1 H1 O2 0.84 1.94 2.765(3) 168.5 2_746
O2 H2 O3 0.84 2.14 2.919(3) 153.9 2_756
N2 H2A O23 0.88 1.91 2.781(3) 169.0 .
O21 H21 O22 0.84 1.91 2.723(3) 162.9 2_657
O22 H22 O4 0.84 2.06 2.824(3) 151.1 2_647
N22 H22A O3 0.88 2.06 2.937(3) 172.0 .
O41 H41 O42 0.84 1.89 2.723(4) 172.3 2_656
O42 H42 O81 0.84 1.98 2.666(4) 138.2 .
N42 H42A O63 0.88 1.93 2.807(3) 175.1 2_657
O61 H61 O62 0.84 1.94 2.762(3) 166.8 2_747
O62 H62 O44 0.84 2.14 2.861(2) 143.9 1_655
N62 H62A O43 0.88 1.96 2.836(3) 171.2 2_647
O81 H81 O64 0.84 1.84 2.674(4) 169.2 1_554

loop_
_geom_torsion_atom_site_label_1
_geom_torsion_atom_site_label_2
_geom_torsion_atom_site_label_3
_geom_torsion_atom_site_label_4
_geom_torsion
S1 C1 C2 F1 -87.19(18)
S1 C1 C2 C3 31.4(2)
S1 C6 C7 O2 56.1(2)
F1 C2 C3 C4 -173.2(2)
F1 C2 C3 C5 -51.8(3)
F1 C2 C3 C6 71.3(2)
O4 C9 C10 C11 -179.1(2)
O4 C9 C10 C12 -0.1(4)
N1 C1 C2 F1 36.6(3)
N1 C1 C2 C3 155.2(2)
N2 C9 C10 C11 1.8(3)
N2 C9 C10 C12 -179.2(2)
C1 S1 C6 C3 -18.48(17)
C1 S1 C6 C7 107.87(18)
C1 N1 C8 O3 -2.8(3)
C1 N1 C8 N2 176.90(19)
C1 N1 C11 C10 -178.1(2)
C1 C2 C3 C4 69.6(3)
C1 C2 C3 C5 -169.0(2)
C1 C2 C3 C6 -45.9(2)
C2 C3 C4 O1 68.8(3)
C2 C3 C6 S1 38.9(2)
C2 C3 C6 C7 -85.6(2)
C3 C6 C7 O2 177.23(19)
C4 C3 C6 S1 -79.0(2)
C4 C3 C6 C7 156.4(2)
C5 C3 C4 O1 -54.0(3)
C5 C3 C6 S1 161.05(18)
C5 C3 C6 C7 36.5(3)
C6 S1 C1 N1 -131.51(17)
C6 S1 C1 C2 -7.04(17)
C6 C3 C4 O1 -176.4(2)
C8 N1 C1 S1 -160.00(17)
C8 N1 C1 C2 79.4(3)
C8 N1 C11 C10 2.9(4)
C8 N2 C9 O4 177.2(2)
C8 N2 C9 C10 -3.6(3)
C9 N2 C8 O3 -175.5(2)
C9 N2 C8 N1 4.7(3)
C9 C10 C11 N1 -1.7(4)
C11 N1 C1 S1 21.0(3)
C11 N1 C1 C2 -99.6(3)
C11 N1 C8 O3 176.2(2)
C11 N1 C8 N2 -4.1(3)
C12 C10 C11 N1 179.4(2)
S21 C21 C22 F21 -90.52(18)
S21 C21 C22 C23 28.6(2)
S21 C26 C27 O22 60.6(2)
F21 C22 C23 C24 -170.19(18)
F21 C22 C23 C25 -50.0(3)
F21 C22 C23 C26 74.2(2)
O24 C29 C30 C31 174.7(2)
O24 C29 C30 C32 -4.4(4)
N21 C21 C22 F21 34.2(2)
N21 C21 C22 C23 153.33(19)
N22 C29 C30 C31 -4.4(3)
N22 C29 C30 C32 176.5(2)
C21 S21 C26 C23 -19.53(16)
C21 S21 C26 C27 106.94(17)
C21 N21 C28 O23 -1.4(3)
C21 N21 C28 N22 178.40(19)
C21 N21 C31 C30 178.4(2)
C21 C22 C23 C24 72.0(2)
C21 C22 C23 C25 -167.8(2)
C21 C22 C23 C26 -43.7(2)
C22 C23 C24 O21 72.5(3)
C22 C23 C26 S21 38.5(2)
C22 C23 C26 C27 -85.9(2)
C23 C26 C27 O22 -178.04(18)
C24 C23 C26 S21 -77.67(19)
C24 C23 C26 C27 157.92(19)
C25 C23 C24 O21 -49.0(3)
C25 C23 C26 S21 161.12(17)
C25 C23 C26 C27 36.7(3)
C26 S21 C21 N21 -128.94(16)
C26 S21 C21 C22 -4.81(16)
C26 C23 C24 O21 -172.9(2)
C28 N21 C21 S21 -155.32(17)
C28 N21 C21 C22 83.3(2)
C28 N21 C31 C30 5.4(3)
C28 N22 C29 O24 -177.9(2)
C28 N22 C29 C30 1.3(3)
C29 N22 C28 O23 -175.2(2)
C29 N22 C28 N21 5.0(3)
C29 C30 C31 N21 1.3(3)
C31 N21 C21 S21 31.4(3)
C31 N21 C21 C22 -89.9(3)
C31 N21 C28 O23 171.9(2)
C31 N21 C28 N22 -8.2(3)
C32 C30 C31 N21 -179.6(2)
S41 C41 C42 F41 -88.23(18)
S41 C41 C42 C43 30.5(2)
S41 C46 C47 O42 56.1(2)
F41 C42 C43 C44 -170.98(18)
F41 C42 C43 C45 -50.7(3)
F41 C42 C43 C46 73.2(2)
O44 C49 C50 C51 175.4(2)
O44 C49 C50 C52 -3.0(4)
N41 C41 C42 F41 35.9(2)
N41 C41 C42 C43 154.57(19)
N42 C49 C50 C51 -3.7(3)
N42 C49 C50 C52 177.9(2)
C41 S41 C46 C43 -17.72(17)
C41 S41 C46 C47 108.88(17)
C41 N41 C48 O43 -2.5(3)
C41 N41 C48 N42 177.11(19)
C41 N41 C51 C50 -179.9(2)
C41 C42 C43 C44 71.6(2)
C41 C42 C43 C45 -168.1(2)
C41 C42 C43 C46 -44.2(2)
C42 C43 C44 O41 72.2(3)
C42 C43 C46 S41 37.6(2)
C42 C43 C46 C47 -87.0(2)
C43 C46 C47 O42 177.8(2)
C44 C43 C46 S41 -79.4(2)
C44 C43 C46 C47 156.0(2)
C45 C43 C44 O41 -49.6(3)
C45 C43 C46 S41 160.22(17)
C45 C43 C46 C47 35.6(3)
C46 S41 C41 N41 -131.29(16)
C46 S41 C41 C42 -6.93(17)
C46 C43 C44 O41 -172.9(2)
C48 N41 C41 S41 -149.60(17)
C48 N41 C41 C42 89.4(2)
C48 N41 C51 C50 3.6(4)
C48 N42 C49 O44 -178.3(2)
C48 N42 C49 C50 0.9(3)
C49 N42 C48 O43 -176.4(2)
C49 N42 C48 N41 4.1(3)
C49 C50 C51 N41 1.7(3)
C51 N41 C41 S41 33.8(3)
C51 N41 C41 C42 -87.3(3)
C51 N41 C48 O43 174.2(2)
C51 N41 C48 N42 -6.2(3)
C52 C50 C51 N41 179.9(2)
S61 C61 C62 F61 -86.87(17)
S61 C61 C62 C63 31.3(2)
S61 C66 C67 O62 56.9(2)
F61 C62 C63 C64 -173.85(18)
F61 C62 C63 C65 -52.3(2)
F61 C62 C63 C66 71.5(2)
O64 C69 C70 C71 -174.2(2)
O64 C69 C70 C72 3.7(4)
N61 C61 C62 F61 37.4(2)
N61 C61 C62 C63 155.62(18)
N62 C69 C70 C71 6.0(3)
N62 C69 C70 C72 -176.1(2)
C61 S61 C66 C63 -18.23(16)
C61 S61 C66 C67 108.50(16)
C61 N61 C68 O63 1.3(3)
C61 N61 C68 N62 -178.75(19)
C61 N61 C71 C70 178.4(2)
C61 C62 C63 C64 69.1(2)
C61 C62 C63 C65 -169.35(19)
C61 C62 C63 C66 -45.5(2)
C62 C63 C64 O61 71.6(3)
C62 C63 C66 S61 38.5(2)
C62 C63 C66 C67 -85.7(2)
C63 C66 C67 O62 178.13(18)
C64 C63 C66 S61 -78.60(18)
C64 C63 C66 C67 157.21(19)
C65 C63 C64 O61 -50.9(3)
C65 C63 C66 S61 160.73(16)
C65 C63 C66 C67 36.5(3)
C66 S61 C61 N61 -131.23(16)
C66 S61 C61 C62 -7.16(16)
C66 C63 C64 O61 -174.19(19)
C68 N61 C61 S61 -165.13(16)
C68 N61 C61 C62 74.0(2)
C68 N61 C71 C70 0.6(4)
C68 N62 C69 O64 173.4(2)
C68 N62 C69 C70 -6.8(3)
C69 N62 C68 O63 -175.7(2)
C69 N62 C68 N61 4.3(4)
C69 C70 C71 N61 -3.3(4)
C71 N61 C61 S61 17.0(3)
C71 N61 C61 C62 -103.9(2)
C71 N61 C68 O63 179.2(2)
C71 N61 C68 N62 -0.8(3)
C72 C70 C71 N61 178.9(2)
